data_7159730
loop_
_publ_author_name
'Nakayama, Taku'
'Fujiki, Sayaka'
'Enda, Tomokatsu'
'Kikkawa, Shoko'
'Hikawa, Hidemasa'
'Azumaya, Isao'

_publ_section_title
;
 A sequential reaction of picolinamide with benzaldehydes promoted by
 Pd(TFA)<sub>2</sub>: rapid access to 4,5-disubstituted
 2-(pyridin-2-yl)oxazoles in <i>n</i>-octane.
;
_journal_issue 4
_journal_name_full 'Organic &amp; biomolecular chemistry'
_journal_page_first 759
_journal_page_last 766
_journal_paper_doi 10.1039/d3ob01815f
_journal_volume 22
_journal_year 2024
_chemical_formula_moiety 'C32 H22 N2 O'
_chemical_formula_sum 'C32 H22 N2 O'
_chemical_formula_weight 450.51
_space_group_crystal_system tetragonal
_space_group_IT_number 114
_space_group_name_Hall 'P -4 2n'
_space_group_name_H-M_alt 'P -4 21 c'
_atom_sites_solution_hydrogens geom
_atom_sites_solution_primary dual
_audit_creation_date 2023-11-06
_audit_creation_method
;
Olex2 1.5
(compiled 2023.08.24 svn.re1ec1418 for OlexSys, GUI svn.r6817)
;
_audit_update_record
;
2023-11-06 deposited with the CCDC.	2023-12-18 downloaded from the CCDC.
;
_cell_angle_alpha 90
_cell_angle_beta 90
_cell_angle_gamma 90
_cell_formula_units_Z 8
_cell_length_a 23.6044(8)
_cell_length_b 23.6044(8)
_cell_length_c 8.2487(5)
_cell_measurement_reflns_used 6039
_cell_measurement_temperature 93.15
_cell_measurement_theta_max 21.1960
_cell_measurement_theta_min 2.4420
_cell_volume 4595.9(4)
_computing_cell_refinement 'CrysAlisPro 1.171.38.43 (Rigaku OD, 2015)'
_computing_data_collection 'CrysAlisPro 1.171.38.43 (Rigaku OD, 2015)'
_computing_data_reduction 'CrysAlisPro 1.171.38.43 (Rigaku OD, 2015)'
_computing_molecular_graphics 'Olex2 1.5 (Dolomanov et al., 2009)'
_computing_publication_material 'Olex2 1.5 (Dolomanov et al., 2009)'
_computing_structure_refinement 'SHELXL 2018/3 (Sheldrick, 2015)'
_computing_structure_solution 'SHELXT 2018/2 (Sheldrick, 2018)'
_diffrn_ambient_temperature 93.15
_diffrn_detector 'CCD plate'
_diffrn_measured_fraction_theta_full 0.998
_diffrn_measured_fraction_theta_max 0.999
_diffrn_measurement_details
;
List of Runs (angles in degrees, time in seconds):

  # Type    Start    End  Width  t~exp~   \w     \q     \k     \f   Frames
#--------------------------------------------------------------------------
  1  \w    -87.00  75.00   0.50    5.00    --  -15.00  55.00-180.00  324
  2  \w    -84.50  70.50   0.50    5.00    --  -15.00  27.00  90.00  310
  3  \w    -70.00 -43.00   0.50    5.00    --  -15.00  55.00   0.00   54
  4  \w     -8.00  17.50   0.50    5.00    --  -15.00  27.00 -90.00   51
  5  \w   -103.50 -78.50   0.50    5.00    --  -15.00   0.00 -90.00   50
;
_diffrn_measurement_device 'abstract diffractometer'
_diffrn_measurement_device_type 'dtrek-CrysAlisPro-abstract goniometer imported rigaku-d*trek images'
_diffrn_measurement_method '\w scans'
_diffrn_orient_matrix_type 'CrysAlisPro convention (1999,Acta A55,543-557)'
_diffrn_orient_matrix_UB_11 0.0106476000
_diffrn_orient_matrix_UB_12 0.0120420000
_diffrn_orient_matrix_UB_13 0.0726631000
_diffrn_orient_matrix_UB_21 0.0113123000
_diffrn_orient_matrix_UB_22 -0.0266673000
_diffrn_orient_matrix_UB_23 0.0226476000
_diffrn_orient_matrix_UB_31 0.0257071000
_diffrn_orient_matrix_UB_32 0.0068106000
_diffrn_orient_matrix_UB_33 -0.0401360000
_diffrn_radiation_monochromator graphite
_diffrn_radiation_probe x-ray
_diffrn_radiation_type 'Mo K\a'
_diffrn_radiation_wavelength 0.71073
_diffrn_reflns_av_R_equivalents 0.1174
_diffrn_reflns_av_unetI/netI 0.0953
_diffrn_reflns_Laue_measured_fraction_full 0.998
_diffrn_reflns_Laue_measured_fraction_max 0.999
_diffrn_reflns_limit_h_max 30
_diffrn_reflns_limit_h_min -30
_diffrn_reflns_limit_k_max 30
_diffrn_reflns_limit_k_min -30
_diffrn_reflns_limit_l_max 9
_diffrn_reflns_limit_l_min -10
_diffrn_reflns_number 37804
_diffrn_reflns_point_group_measured_fraction_full 0.999
_diffrn_reflns_point_group_measured_fraction_max 0.997
_diffrn_reflns_theta_full 25.242
_diffrn_reflns_theta_max 27.494
_diffrn_reflns_theta_min 2.616
_diffrn_source 'fine-focus sealed X-ray tube'
_diffrn_source_type 'Enhance (Mo) X-ray Source'
_exptl_absorpt_coefficient_mu 0.079
_exptl_absorpt_correction_T_max 1.00000
_exptl_absorpt_correction_T_min 0.36140
_exptl_absorpt_correction_type multi-scan
_exptl_absorpt_process_details
;
CrysAlisPro 1.171.38.43 (Rigaku Oxford Diffraction, 2015)
Empirical absorption correction using spherical harmonics,
 implemented in SCALE3 ABSPACK scaling algorithm.
;
_exptl_crystal_colour colourless
_exptl_crystal_colour_primary colourless
_exptl_crystal_density_diffrn 1.302
_exptl_crystal_description prism
_exptl_crystal_F_000 1888
_exptl_crystal_size_max 0.158
_exptl_crystal_size_mid 0.076
_exptl_crystal_size_min 0.024
_refine_diff_density_max 0.211
_refine_diff_density_min -0.281
_refine_diff_density_rms 0.046
_refine_ls_abs_structure_details
;
 Flack x determined using 1223 quotients [(I+)-(I-)]/[(I+)+(I-)]
 (Parsons, Flack and Wagner, Acta Cryst. B69 (2013) 249-259).
;
_refine_ls_abs_structure_Flack -0.8(10)
_refine_ls_extinction_method none
_refine_ls_goodness_of_fit_ref 1.036
_refine_ls_hydrogen_treatment constr
_refine_ls_matrix_type full
_refine_ls_number_parameters 316
_refine_ls_number_reflns 5281
_refine_ls_number_restraints 3
_refine_ls_restrained_S_all 1.036
_refine_ls_R_factor_all 0.0973
_refine_ls_R_factor_gt 0.0589
_refine_ls_shift/su_max 0.000
_refine_ls_shift/su_mean 0.000
_refine_ls_structure_factor_coef Fsqd
_refine_ls_weighting_details 'w=1/[\s^2^(Fo^2^)+(0.0501P)^2^] where P=(Fo^2^+2Fc^2^)/3'
_refine_ls_weighting_scheme calc
_refine_ls_wR_factor_gt 0.1090
_refine_ls_wR_factor_ref 0.1203
_reflns_Friedel_coverage 0.787
_reflns_Friedel_fraction_full 0.999
_reflns_Friedel_fraction_max 0.995
_reflns_number_gt 3688
_reflns_number_total 5281
_reflns_threshold_expression 'I > 2\s(I)'
_cod_data_source_file d3ob01815f2.cif
_cod_data_source_block sfu03
_cod_depositor_comments 'Adding full bibliography for 7159730.cif.'
_cod_database_code 7159730
_shelx_shelxl_version_number 2018/3
_shelx_space_group_comment
;
The symmetry employed for this shelxl refinement is uniquely defined
by the following loop, which should always be used as a source of
symmetry information in preference to the above space-group names.
They are only intended as comments.
;
_olex2_refinement_description
;
1. Fixed Uiso
 At 1.2 times of:
  All C(H) groups
2. Rigid body (RIGU) restrains
 C7, N11
 with sigma for 1-2 distances of 0.004 and sigma for 1-3 distances of 0.004
3.a Aromatic/amide H refined with riding coordinates:
 C26(H26), C25(H25), C17(H17), C14(H14), C31(H31), C29(H29), C19(H19),
 C28(H28), C16(H16), C13(H13), C35(H35), C32(H32), C34(H34), C20(H20), C3(H3),
 C23(H23), C6(H6), C33(H33), C5(H5), C4(H4), C22(H22), C21(H21)
;
_olex2_submission_special_instructions 'No special instructions were received'
_oxdiff_exptl_absorpt_empirical_details
;
Empirical correction (ABSPACK) includes:
- Absorption correction using spherical harmonics
- Frame scaling
;
_oxdiff_exptl_absorpt_empirical_full_max 1.992
_oxdiff_exptl_absorpt_empirical_full_min 0.706

loop_
_space_group_symop_operation_xyz
'x, y, z'
'-x, -y, z'
'y, -x, -z'
'-y, x, -z'
'-x+1/2, y+1/2, -z+1/2'
'x+1/2, -y+1/2, -z+1/2'
'-y+1/2, -x+1/2, z+1/2'
'y+1/2, x+1/2, z+1/2'

loop_
_atom_site_label
_atom_site_type_symbol
_atom_site_fract_x
_atom_site_fract_y
_atom_site_fract_z
_atom_site_U_iso_or_equiv
_atom_site_adp_type
_atom_site_occupancy
_atom_site_site_symmetry_order
_atom_site_calc_flag
_atom_site_refinement_flags_posn
_atom_site_refinement_flags_adp
_atom_site_refinement_flags_occupancy
_atom_site_disorder_assembly
_atom_site_disorder_group
O8 O 0.37844(9) 0.28659(10) 0.2363(3) 0.0286(6) Uani 1 1 d . . . . .
N11 N 0.38079(11) 0.19591(11) 0.1675(3) 0.0199(6) Uani 1 1 d . . . . .
N2 N 0.49586(11) 0.29428(11) 0.2112(3) 0.0256(7) Uani 1 1 d . . . . .
C26 C 0.19632(13) 0.12512(13) 0.3286(4) 0.0208(8) Uani 1 1 d . . . . .
H26 H 0.165853 0.127423 0.403505 0.025 Uiso 1 1 calc R U . . .
C25 C 0.23700(13) 0.16724(14) 0.3270(4) 0.0224(8) Uani 1 1 d . . . . .
H25 H 0.233927 0.198262 0.399866 0.027 Uiso 1 1 calc R U . . .
C30 C 0.15536(13) 0.03389(13) 0.2235(4) 0.0208(7) Uani 1 1 d . . . . .
C7 C 0.40931(14) 0.24261(15) 0.1825(4) 0.0259(9) Uani 1 1 d . . . . .
C12 C 0.28032(13) 0.30568(14) 0.3048(4) 0.0229(8) Uani 1 1 d . . . . .
C17 C 0.22431(13) 0.30047(14) 0.2520(4) 0.0228(8) Uani 1 1 d . . . . .
H17 H 0.213760 0.269270 0.185794 0.027 Uiso 1 1 calc R U . . .
C24 C 0.28245(13) 0.16461(13) 0.2196(4) 0.0200(7) Uani 1 1 d . . . . .
C1 C 0.46913(14) 0.25062(13) 0.1412(4) 0.0214(8) Uani 1 1 d . . . . .
C15 C 0.19811(13) 0.38732(14) 0.3892(4) 0.0219(8) Uani 1 1 d . . . . .
C27 C 0.19920(13) 0.07889(13) 0.2212(4) 0.0199(7) Uani 1 1 d . . . . .
C18 C 0.15645(14) 0.43267(14) 0.4261(4) 0.0231(8) Uani 1 1 d . . . . .
C14 C 0.25449(14) 0.39237(15) 0.4401(5) 0.0264(9) Uani 1 1 d . . . . .
H14 H 0.265354 0.424137 0.503635 0.032 Uiso 1 1 calc R U . . .
C31 C 0.12862(14) 0.01879(14) 0.3667(5) 0.0255(8) Uani 1 1 d . . . . .
H31 H 0.137938 0.038017 0.464320 0.031 Uiso 1 1 calc R U . . .
C29 C 0.28641(14) 0.11858(14) 0.1149(4) 0.0238(8) Uani 1 1 d . . . . .
H29 H 0.317498 0.115984 0.042089 0.029 Uiso 1 1 calc R U . . .
C10 C 0.32576(13) 0.20912(14) 0.2156(4) 0.0240(8) Uani 1 1 d . . . . .
C19 C 0.16067(15) 0.46577(14) 0.5651(5) 0.0268(9) Uani 1 1 d . . . . .
H19 H 0.189515 0.457832 0.642174 0.032 Uiso 1 1 calc R U . . .
C28 C 0.24551(14) 0.07648(15) 0.1156(4) 0.0240(8) Uani 1 1 d . . . . .
H28 H 0.248971 0.045417 0.043059 0.029 Uiso 1 1 calc R U . . .
C16 C 0.18425(13) 0.34015(13) 0.2950(4) 0.0235(8) Uani 1 1 d . . . . .
H16 H 0.146252 0.335318 0.259614 0.028 Uiso 1 1 calc R U . . .
C13 C 0.29469(15) 0.35215(14) 0.3999(4) 0.0248(8) Uani 1 1 d . . . . .
H13 H 0.332494 0.356309 0.437647 0.030 Uiso 1 1 calc R U . . .
C35 C 0.13993(14) 0.00581(14) 0.0809(5) 0.0247(8) Uani 1 1 d . . . . .
H35 H 0.157634 0.015760 -0.018539 0.030 Uiso 1 1 calc R U . . .
C9 C 0.32415(13) 0.26518(14) 0.2563(4) 0.0227(8) Uani 1 1 d . . . . .
C32 C 0.08833(15) -0.02415(16) 0.3693(5) 0.0308(9) Uani 1 1 d . . . . .
H32 H 0.070929 -0.034603 0.468764 0.037 Uiso 1 1 calc R U . . .
C34 C 0.09910(15) -0.03634(15) 0.0830(5) 0.0289(9) Uani 1 1 d . . . . .
H34 H 0.088525 -0.054859 -0.014653 0.035 Uiso 1 1 calc R U . . .
C20 C 0.12339(15) 0.51025(15) 0.5932(5) 0.0308(9) Uani 1 1 d . . . . .
H20 H 0.126928 0.532527 0.688533 0.037 Uiso 1 1 calc R U . . .
C3 C 0.55060(15) 0.30117(16) 0.1733(4) 0.0306(9) Uani 1 1 d . . . . .
H3 H 0.570368 0.331993 0.221096 0.037 Uiso 1 1 calc R U . . .
C23 C 0.11254(14) 0.44472(16) 0.3170(5) 0.0315(9) Uani 1 1 d . . . . .
H23 H 0.107857 0.421942 0.223058 0.038 Uiso 1 1 calc R U . . .
C6 C 0.49489(15) 0.21365(15) 0.0334(4) 0.0290(9) Uani 1 1 d . . . . .
H6 H 0.474226 0.183555 -0.015057 0.035 Uiso 1 1 calc R U . . .
C33 C 0.07363(15) -0.05143(15) 0.2290(5) 0.0327(9) Uani 1 1 d . . . . .
H33 H 0.046019 -0.080695 0.231236 0.039 Uiso 1 1 calc R U . . .
C5 C 0.55148(16) 0.22190(17) -0.0012(5) 0.0364(10) Uani 1 1 d . . . . .
H5 H 0.570739 0.197121 -0.073286 0.044 Uiso 1 1 calc R U . . .
C4 C 0.57973(15) 0.26652(16) 0.0701(5) 0.0333(10) Uani 1 1 d . . . . .
H4 H 0.618670 0.273054 0.047831 0.040 Uiso 1 1 calc R U . . .
C22 C 0.07595(15) 0.48949(17) 0.3449(5) 0.0398(10) Uani 1 1 d . . . . .
H22 H 0.046982 0.497790 0.268582 0.048 Uiso 1 1 calc R U . . .
C21 C 0.08125(16) 0.52204(17) 0.4824(5) 0.0372(10) Uani 1 1 d . . . . .
H21 H 0.055902 0.552615 0.501081 0.045 Uiso 1 1 calc R U . . .

loop_
_atom_site_aniso_label
_atom_site_aniso_U_11
_atom_site_aniso_U_22
_atom_site_aniso_U_33
_atom_site_aniso_U_23
_atom_site_aniso_U_13
_atom_site_aniso_U_12
O8 0.0212(12) 0.0325(13) 0.0321(15) 0.0035(13) -0.0002(12) -0.0012(11)
N11 0.0137(14) 0.0259(15) 0.0202(16) 0.0041(13) -0.0023(12) -0.0026(12)
N2 0.0242(15) 0.0237(15) 0.0289(17) 0.0026(14) -0.0010(14) -0.0033(12)
C26 0.0182(17) 0.0218(18) 0.0222(18) 0.0036(15) 0.0012(15) 0.0046(14)
C25 0.0217(18) 0.0225(18) 0.023(2) 0.0016(16) -0.0040(16) 0.0021(15)
C30 0.0189(17) 0.0196(18) 0.024(2) -0.0003(16) -0.0024(16) 0.0046(13)
C7 0.0210(19) 0.034(2) 0.023(2) 0.0027(17) 0.0013(16) 0.0036(16)
C12 0.0212(18) 0.0237(19) 0.0237(19) 0.0022(16) 0.0001(16) 0.0001(14)
C17 0.0227(18) 0.0224(18) 0.0233(19) -0.0002(16) -0.0024(16) -0.0059(14)
C24 0.0166(17) 0.0241(18) 0.0193(18) 0.0029(16) -0.0023(15) 0.0016(14)
C1 0.0203(18) 0.0225(18) 0.0214(19) 0.0035(16) -0.0002(16) -0.0015(15)
C15 0.0209(18) 0.0225(18) 0.0224(19) 0.0034(15) 0.0016(16) -0.0040(14)
C27 0.0187(17) 0.0193(17) 0.0217(18) 0.0027(15) -0.0021(16) 0.0035(13)
C18 0.0159(18) 0.0229(19) 0.031(2) 0.0025(17) 0.0031(16) -0.0057(14)
C14 0.026(2) 0.0251(19) 0.028(2) -0.0043(17) -0.0066(17) -0.0016(16)
C31 0.0233(19) 0.0260(19) 0.027(2) -0.0020(17) 0.0005(16) 0.0027(15)
C29 0.0198(18) 0.0272(19) 0.024(2) 0.0003(16) 0.0041(16) 0.0041(15)
C10 0.0195(17) 0.031(2) 0.0218(19) 0.0032(17) -0.0024(16) -0.0036(15)
C19 0.0259(19) 0.0220(19) 0.033(2) 0.0026(17) -0.0023(17) -0.0065(15)
C28 0.027(2) 0.0228(18) 0.0225(19) -0.0012(16) -0.0002(16) 0.0036(15)
C16 0.0168(17) 0.0250(19) 0.029(2) 0.0035(17) -0.0055(16) -0.0039(14)
C13 0.0183(17) 0.0282(19) 0.0277(19) 0.0002(17) -0.0036(16) -0.0040(15)
C35 0.0212(18) 0.0256(19) 0.027(2) 0.0017(17) 0.0023(16) 0.0044(15)
C9 0.0165(17) 0.030(2) 0.0218(19) 0.0031(17) 0.0000(16) -0.0011(14)
C32 0.031(2) 0.027(2) 0.035(2) 0.0017(19) 0.0085(18) -0.0031(16)
C34 0.027(2) 0.026(2) 0.033(2) -0.0077(17) -0.0058(18) 0.0006(15)
C20 0.030(2) 0.029(2) 0.034(2) -0.0043(18) 0.0055(19) -0.0041(17)
C3 0.026(2) 0.035(2) 0.030(2) 0.0059(19) -0.0046(18) -0.0086(17)
C23 0.022(2) 0.040(2) 0.032(2) -0.0082(19) -0.0013(17) 0.0011(17)
C6 0.032(2) 0.0275(19) 0.027(2) -0.0035(18) 0.0060(18) -0.0031(16)
C33 0.031(2) 0.025(2) 0.042(2) -0.0008(19) 0.005(2) -0.0023(16)
C5 0.033(2) 0.041(2) 0.036(2) -0.004(2) 0.0142(19) 0.0043(19)
C4 0.0194(19) 0.042(2) 0.038(2) 0.009(2) 0.0044(18) -0.0024(17)
C22 0.025(2) 0.050(3) 0.044(3) 0.001(2) -0.006(2) 0.0086(19)
C21 0.027(2) 0.039(2) 0.047(3) -0.001(2) 0.002(2) 0.0063(18)

loop_
_atom_type_symbol
_atom_type_description
_atom_type_scat_dispersion_real
_atom_type_scat_dispersion_imag
_atom_type_scat_source
C C 0.0033 0.0016 'International Tables Vol C Tables 4.2.6.8 and 6.1.1.4'
H H 0.0000 0.0000 'International Tables Vol C Tables 4.2.6.8 and 6.1.1.4'
N N 0.0061 0.0033 'International Tables Vol C Tables 4.2.6.8 and 6.1.1.4'
O O 0.0106 0.0060 'International Tables Vol C Tables 4.2.6.8 and 6.1.1.4'

loop_
_geom_angle_atom_site_label_1
_geom_angle_atom_site_label_2
_geom_angle_atom_site_label_3
_geom_angle
_geom_angle_site_symmetry_1
_geom_angle_site_symmetry_3
_geom_angle_publ_flag
C7 O8 C9 105.0(2) . . ?
C7 N11 C10 105.4(3) . . ?
C3 N2 C1 116.6(3) . . ?
C25 C26 H26 119.4 . . ?
C25 C26 C27 121.2(3) . . ?
C27 C26 H26 119.4 . . ?
C26 C25 H25 119.7 . . ?
C26 C25 C24 120.6(3) . . ?
C24 C25 H25 119.7 . . ?
C31 C30 C27 120.9(3) . . ?
C31 C30 C35 118.4(3) . . ?
C35 C30 C27 120.7(3) . . ?
O8 C7 C1 120.0(3) . . ?
N11 C7 O8 114.0(3) . . ?
N11 C7 C1 126.0(3) . . ?
C17 C12 C9 121.7(3) . . ?
C13 C12 C17 118.4(3) . . ?
C13 C12 C9 119.8(3) . . ?
C12 C17 H17 119.7 . . ?
C16 C17 C12 120.6(3) . . ?
C16 C17 H17 119.7 . . ?
C25 C24 C10 121.3(3) . . ?
C29 C24 C25 118.8(3) . . ?
C29 C24 C10 119.9(3) . . ?
N2 C1 C7 116.9(3) . . ?
N2 C1 C6 123.7(3) . . ?
C6 C1 C7 119.4(3) . . ?
C14 C15 C18 120.4(3) . . ?
C16 C15 C18 122.2(3) . . ?
C16 C15 C14 117.2(3) . . ?
C26 C27 C30 120.9(3) . . ?
C28 C27 C26 117.5(3) . . ?
C28 C27 C30 121.6(3) . . ?
C19 C18 C15 121.8(3) . . ?
C19 C18 C23 117.9(3) . . ?
C23 C18 C15 120.3(3) . . ?
C15 C14 H14 119.3 . . ?
C13 C14 C15 121.5(3) . . ?
C13 C14 H14 119.3 . . ?
C30 C31 H31 119.6 . . ?
C30 C31 C32 120.8(3) . . ?
C32 C31 H31 119.6 . . ?
C24 C29 H29 119.7 . . ?
C28 C29 C24 120.7(3) . . ?
C28 C29 H29 119.7 . . ?
N11 C10 C24 119.7(3) . . ?
C9 C10 N11 108.2(3) . . ?
C9 C10 C24 132.0(3) . . ?
C18 C19 H19 119.5 . . ?
C20 C19 C18 121.1(3) . . ?
C20 C19 H19 119.5 . . ?
C27 C28 H28 119.4 . . ?
C29 C28 C27 121.2(3) . . ?
C29 C28 H28 119.4 . . ?
C17 C16 C15 121.6(3) . . ?
C17 C16 H16 119.2 . . ?
C15 C16 H16 119.2 . . ?
C12 C13 H13 119.7 . . ?
C14 C13 C12 120.6(3) . . ?
C14 C13 H13 119.7 . . ?
C30 C35 H35 119.6 . . ?
C34 C35 C30 120.7(3) . . ?
C34 C35 H35 119.6 . . ?
O8 C9 C12 116.6(3) . . ?
C10 C9 O8 107.3(3) . . ?
C10 C9 C12 136.0(3) . . ?
C31 C32 H32 119.9 . . ?
C33 C32 C31 120.2(4) . . ?
C33 C32 H32 119.9 . . ?
C35 C34 H34 120.2 . . ?
C35 C34 C33 119.7(4) . . ?
C33 C34 H34 120.2 . . ?
C19 C20 H20 120.0 . . ?
C21 C20 C19 120.0(4) . . ?
C21 C20 H20 120.0 . . ?
N2 C3 H3 118.0 . . ?
N2 C3 C4 123.9(3) . . ?
C4 C3 H3 118.0 . . ?
C18 C23 H23 119.7 . . ?
C22 C23 C18 120.7(4) . . ?
C22 C23 H23 119.7 . . ?
C1 C6 H6 121.0 . . ?
C5 C6 C1 117.9(3) . . ?
C5 C6 H6 121.0 . . ?
C32 C33 C34 120.1(3) . . ?
C32 C33 H33 119.9 . . ?
C34 C33 H33 119.9 . . ?
C6 C5 H5 120.4 . . ?
C4 C5 C6 119.2(4) . . ?
C4 C5 H5 120.4 . . ?
C3 C4 C5 118.7(3) . . ?
C3 C4 H4 120.7 . . ?
C5 C4 H4 120.7 . . ?
C23 C22 H22 119.8 . . ?
C21 C22 C23 120.4(4) . . ?
C21 C22 H22 119.8 . . ?
C20 C21 H21 120.0 . . ?
C22 C21 C20 119.9(4) . . ?
C22 C21 H21 120.0 . . ?

loop_
_geom_bond_atom_site_label_1
_geom_bond_atom_site_label_2
_geom_bond_distance
_geom_bond_site_symmetry_2
_geom_bond_publ_flag
O8 C7 1.344(4) . ?
O8 C9 1.387(4) . ?
N11 C7 1.298(4) . ?
N11 C10 1.393(4) . ?
N2 C1 1.339(4) . ?
N2 C3 1.339(4) . ?
C26 H26 0.9500 . ?
C26 C25 1.382(4) . ?
C26 C27 1.407(4) . ?
C25 H25 0.9500 . ?
C25 C24 1.393(5) . ?
C30 C27 1.483(4) . ?
C30 C31 1.386(5) . ?
C30 C35 1.399(5) . ?
C7 C1 1.465(5) . ?
C12 C17 1.398(4) . ?
C12 C13 1.391(5) . ?
C12 C9 1.464(4) . ?
C17 H17 0.9500 . ?
C17 C16 1.377(4) . ?
C24 C29 1.391(5) . ?
C24 C10 1.466(4) . ?
C1 C6 1.386(5) . ?
C15 C18 1.485(5) . ?
C15 C14 1.401(4) . ?
C15 C16 1.397(5) . ?
C27 C28 1.399(5) . ?
C18 C19 1.391(5) . ?
C18 C23 1.402(5) . ?
C14 H14 0.9500 . ?
C14 C13 1.383(5) . ?
C31 H31 0.9500 . ?
C31 C32 1.390(5) . ?
C29 H29 0.9500 . ?
C29 C28 1.386(4) . ?
C10 C9 1.366(5) . ?
C19 H19 0.9500 . ?
C19 C20 1.389(5) . ?
C28 H28 0.9500 . ?
C16 H16 0.9500 . ?
C13 H13 0.9500 . ?
C35 H35 0.9500 . ?
C35 C34 1.385(5) . ?
C32 H32 0.9500 . ?
C32 C33 1.369(5) . ?
C34 H34 0.9500 . ?
C34 C33 1.392(6) . ?
C20 H20 0.9500 . ?
C20 C21 1.379(5) . ?
C3 H3 0.9500 . ?
C3 C4 1.366(5) . ?
C23 H23 0.9500 . ?
C23 C22 1.384(5) . ?
C6 H6 0.9500 . ?
C6 C5 1.380(5) . ?
C33 H33 0.9500 . ?
C5 H5 0.9500 . ?
C5 C4 1.378(5) . ?
C4 H4 0.9500 . ?
C22 H22 0.9500 . ?
C22 C21 1.376(6) . ?
C21 H21 0.9500 . ?

loop_
_geom_torsion_atom_site_label_1
_geom_torsion_atom_site_label_2
_geom_torsion_atom_site_label_3
_geom_torsion_atom_site_label_4
_geom_torsion
_geom_torsion_site_symmetry_1
_geom_torsion_site_symmetry_2
_geom_torsion_site_symmetry_3
_geom_torsion_site_symmetry_4
_geom_torsion_publ_flag
O8 C7 C1 N2 23.5(5) . . . . ?
O8 C7 C1 C6 -156.3(3) . . . . ?
N11 C7 C1 N2 -158.9(3) . . . . ?
N11 C7 C1 C6 21.3(5) . . . . ?
N11 C10 C9 O8 -1.1(4) . . . . ?
N11 C10 C9 C12 175.2(4) . . . . ?
N2 C1 C6 C5 1.1(5) . . . . ?
N2 C3 C4 C5 0.5(6) . . . . ?
C26 C25 C24 C29 -0.5(5) . . . . ?
C26 C25 C24 C10 179.6(3) . . . . ?
C26 C27 C28 C29 -1.1(5) . . . . ?
C25 C26 C27 C30 -180.0(3) . . . . ?
C25 C26 C27 C28 1.5(5) . . . . ?
C25 C24 C29 C28 0.9(5) . . . . ?
C25 C24 C10 N11 151.4(3) . . . . ?
C25 C24 C10 C9 -26.4(6) . . . . ?
C30 C27 C28 C29 -179.7(3) . . . . ?
C30 C31 C32 C33 -1.3(5) . . . . ?
C30 C35 C34 C33 -0.8(5) . . . . ?
C7 O8 C9 C12 -176.2(3) . . . . ?
C7 O8 C9 C10 0.9(4) . . . . ?
C7 N11 C10 C24 -177.5(3) . . . . ?
C7 N11 C10 C9 0.8(4) . . . . ?
C7 C1 C6 C5 -179.1(3) . . . . ?
C12 C17 C16 C15 1.4(5) . . . . ?
C17 C12 C13 C14 -0.4(5) . . . . ?
C17 C12 C9 O8 146.4(3) . . . . ?
C17 C12 C9 C10 -29.6(6) . . . . ?
C24 C29 C28 C27 -0.1(5) . . . . ?
C24 C10 C9 O8 176.9(4) . . . . ?
C24 C10 C9 C12 -6.8(7) . . . . ?
C1 N2 C3 C4 -0.3(5) . . . . ?
C1 C6 C5 C4 -0.9(5) . . . . ?
C15 C18 C19 C20 176.1(3) . . . . ?
C15 C18 C23 C22 -175.4(3) . . . . ?
C15 C14 C13 C12 1.1(5) . . . . ?
C27 C26 C25 C24 -0.7(5) . . . . ?
C27 C30 C31 C32 -178.7(3) . . . . ?
C27 C30 C35 C34 179.8(3) . . . . ?
C18 C15 C14 C13 -176.6(3) . . . . ?
C18 C15 C16 C17 175.3(3) . . . . ?
C18 C19 C20 C21 0.2(5) . . . . ?
C18 C23 C22 C21 -1.6(6) . . . . ?
C14 C15 C18 C19 -30.9(5) . . . . ?
C14 C15 C18 C23 146.7(4) . . . . ?
C14 C15 C16 C17 -0.7(5) . . . . ?
C31 C30 C27 C26 -32.3(5) . . . . ?
C31 C30 C27 C28 146.2(3) . . . . ?
C31 C30 C35 C34 -0.4(5) . . . . ?
C31 C32 C33 C34 0.1(6) . . . . ?
C29 C24 C10 N11 -28.5(5) . . . . ?
C29 C24 C10 C9 153.7(4) . . . . ?
C10 N11 C7 O8 -0.2(4) . . . . ?
C10 N11 C7 C1 -177.8(3) . . . . ?
C10 C24 C29 C28 -179.2(3) . . . . ?
C19 C18 C23 C22 2.2(5) . . . . ?
C19 C20 C21 C22 0.4(6) . . . . ?
C16 C15 C18 C19 153.3(3) . . . . ?
C16 C15 C18 C23 -29.2(5) . . . . ?
C16 C15 C14 C13 -0.5(5) . . . . ?
C13 C12 C17 C16 -0.8(5) . . . . ?
C13 C12 C9 O8 -30.6(5) . . . . ?
C13 C12 C9 C10 153.4(4) . . . . ?
C35 C30 C27 C26 147.5(3) . . . . ?
C35 C30 C27 C28 -34.0(5) . . . . ?
C35 C30 C31 C32 1.5(5) . . . . ?
C35 C34 C33 C32 0.9(5) . . . . ?
C9 O8 C7 N11 -0.5(4) . . . . ?
C9 O8 C7 C1 177.3(3) . . . . ?
C9 C12 C17 C16 -177.9(3) . . . . ?
C9 C12 C13 C14 176.7(3) . . . . ?
C3 N2 C1 C7 179.7(3) . . . . ?
C3 N2 C1 C6 -0.5(5) . . . . ?
C23 C18 C19 C20 -1.5(5) . . . . ?
C23 C22 C21 C20 0.3(6) . . . . ?
C6 C5 C4 C3 0.1(6) . . . . ?
